data_1527839
loop_
_publ_author_name
'Mootz, D.'
'Steffen, M.'

_publ_section_title
;
 Die Oxoniumtetrafluoroborate H3 O B F4 H5 O2 B F4 und H (C H3 O H)2 B F4
;
_journal_name_full 'Zeitschrift fuer Anorganische und Allgemeine Chemie'
_journal_page_first 193
_journal_page_last 200
_journal_volume 482
_journal_year 1981
_chemical_formula_sum 'B F4 H3 O'
_chemical_name_systematic 'H3 O B F4'
_space_group_IT_number 2
_symmetry_space_group_name_Hall '-P 1'
_symmetry_space_group_name_H-M 'P -1'
_cell_angle_alpha 80.4
_cell_angle_beta 79.48
_cell_angle_gamma 88.25
_cell_formula_units_Z 2
_cell_length_a 4.758
_cell_length_b 6.047
_cell_length_c 6.352
_cell_volume 177.169
_citation_journal_id_ASTM ZAACAB
_cod_data_source_file Mootz_ZAACAB_1981_1556.cif
_cod_data_source_block H3B1F4O1
_cod_original_cell_volume 177.1691
_cod_original_formula_sum 'H3 B1 F4 O1'
_cod_database_code 1527839

loop_
_symmetry_equiv_pos_as_xyz
x,y,z
-x,-y,-z

loop_
_atom_site_label
_atom_site_type_symbol
_atom_site_fract_x
_atom_site_fract_y
_atom_site_fract_z
_atom_site_occupancy
_atom_site_U_iso_or_equiv
F3 F-1 0.4594 0.3464 0.3565 1 0.0
H1 H+1 0.184 0.327 0.83 1 0.0
B1 B+3 0.4315 0.2043 0.2063 1 0.0
H3 H+1 -0.085 0.163 0.688 1 0.0
F4 F-1 0.6941 0.1377 0.1108 1 0.0
O1 O-2 0.0753 0.3006 0.7081 1 0.0
H2 H+1 0.298 0.262 0.557 1 0.0
F2 F-1 0.2666 0.0169 0.3231 1 0.0
F1 F-1 0.2802 0.3198 0.0532 1 0.0
